data_4315265
loop_
_publ_author_name
'Juan Diwu'
'Anna-Gay D. Nelson'
'Shuao Wang'
'Charles F. Campana'
'Thomas E. Albrecht-Schmitt'

_publ_section_title
;
 Comparisons of Pu(IV) and Ce(IV) Diphosphonates
;
_journal_name_full 'Inorganic Chemistry'
_journal_page_first 3337
_journal_page_last 3342
_journal_paper_doi 10.1021/ic100184q
_journal_volume 49
_journal_year 2010
_chemical_formula_moiety Pu[CH2(PO3)2](H2O)
_chemical_formula_sum 'C H4 O7 P2 Pu'
_chemical_formula_weight 431.98
_chemical_melting_point ?
_chemical_name_common 'Plutonium(IV) methylenediphosphonate hydrate'
_chemical_name_systematic
; 
 ? 
;
_space_group_IT_number 61
_symmetry_cell_setting orthorhombic
_symmetry_space_group_name_Hall '-P 2ac 2ab'
_symmetry_space_group_name_H-M 'P b c a'
_atom_sites_solution_hydrogens geom
_atom_sites_solution_primary direct
_atom_sites_solution_secondary difmap
_audit_creation_method SHELXL-97
_cell_angle_alpha 90.00
_cell_angle_beta 90.00
_cell_angle_gamma 90.00
_cell_formula_units_Z 8
_cell_length_a 8.5990(11)
_cell_length_b 11.2761(15)
_cell_length_c 13.7865(18)
_cell_measurement_reflns_used 1472
_cell_measurement_temperature 100(2)
_cell_measurement_theta_max 27.09
_cell_measurement_theta_min 2.96
_cell_volume 1336.8(3)
_computing_cell_refinement 'SMART SAINT'
_computing_data_collection SMART
_computing_data_reduction SAINT
_computing_molecular_graphics 'SHELXP-97 (Sheldrick, 1997)'
_computing_publication_material 'SHELCIF-97 (Sheldrick, 2000)'
_computing_structure_refinement 'SHELXL-97 (Sheldrick, 1997)'
_computing_structure_solution 'SHELXS-97 (Sheldrick, 1990)'
_diffrn_ambient_temperature 100(2)
_diffrn_detector_area_resol_mean 0
_diffrn_measured_fraction_theta_full 0.999
_diffrn_measured_fraction_theta_max 0.999
_diffrn_measurement_device_type 'Bruker APEXII'
_diffrn_measurement_method '0.3 wide w/ exposures'
_diffrn_radiation_monochromator 'Quazar optics'
_diffrn_radiation_source 'Imus microfocused'
_diffrn_radiation_type MoK\a
_diffrn_radiation_wavelength 0.71073
_diffrn_reflns_av_R_equivalents 0.0000
_diffrn_reflns_av_sigmaI/netI 0.0527
_diffrn_reflns_limit_h_max 11
_diffrn_reflns_limit_h_min 0
_diffrn_reflns_limit_k_max 14
_diffrn_reflns_limit_k_min 0
_diffrn_reflns_limit_l_max 17
_diffrn_reflns_limit_l_min 0
_diffrn_reflns_number 1472
_diffrn_reflns_theta_full 27.09
_diffrn_reflns_theta_max 27.09
_diffrn_reflns_theta_min 2.96
_exptl_absorpt_coefficient_mu 10.330
_exptl_absorpt_correction_T_max 0.883
_exptl_absorpt_correction_T_min 0.800
_exptl_absorpt_correction_type numerical
_exptl_absorpt_process_details SHELXPREP
_exptl_crystal_colour red
_exptl_crystal_density_diffrn 4.293
_exptl_crystal_density_meas ?
_exptl_crystal_density_method 'not measured'
_exptl_crystal_description block
_exptl_crystal_F_000 1520
_exptl_crystal_size_max 0.023
_exptl_crystal_size_mid 0.018
_exptl_crystal_size_min 0.012
_refine_diff_density_max 1.727
_refine_diff_density_min -1.432
_refine_diff_density_rms 0.319
_refine_ls_extinction_coef 0
_refine_ls_extinction_method none
_refine_ls_goodness_of_fit_ref 1.058
_refine_ls_hydrogen_treatment constr
_refine_ls_matrix_type full
_refine_ls_number_parameters 101
_refine_ls_number_reflns 1472
_refine_ls_number_restraints 0
_refine_ls_restrained_S_all 1.058
_refine_ls_R_factor_all 0.0559
_refine_ls_R_factor_gt 0.0319
_refine_ls_shift/su_max 0.001
_refine_ls_shift/su_mean 0.000
_refine_ls_structure_factor_coef Fsqd
_refine_ls_weighting_details 'calc w=1/[\s^2^(Fo^2^)+(0.0202P)^2^+3.7179P] where P=(Fo^2^+2Fc^2^)/3'
_refine_ls_weighting_scheme calc
_refine_ls_wR_factor_gt 0.0634
_refine_ls_wR_factor_ref 0.0716
_reflns_number_gt 1082
_reflns_number_total 1472
_reflns_threshold_expression >2sigma(I)
_cod_data_source_file ic100184q_si_001_2.cif
_cod_data_source_block Pu-2
_cod_depositor_comments
;
The following automatic conversions were performed:
'_symmetry_cell_setting' value 'Orthorhombic' changed to 'orthorhombic'
according to '/home/adriana/struct/CIF-dictionaries/cif_core.dic'
dictionary named 'cif_core.dic' version 2.4.1 from 2010-06-29.

Automatic conversion script
Id: cif_fix_enum 1555 2011-01-17 13:19:09Z saulius 

The following automatic conversions were performed:

'_chemical_melting_point' value 'n/a' was changed to '?' - the value
is undefined or not given.

Automatic conversion script
Id: cif_fix_values 1569 2011-02-09 13:29:24Z adriana 

The following automatic conversions were performed:

'_exptl_crystal_density_meas' value 'n/a' was changed to '?' - the
value is perceived as not measured.

Automatic conversion script
Id: cif_fix_values 3008 2015-01-20 13:52:24Z robertas 
;
_cod_database_code 4315265

loop_
_symmetry_equiv_pos_as_xyz
'x, y, z'
'x+1/2, -y+1/2, -z'
'-x, y+1/2, -z+1/2'
'-x+1/2, -y, z+1/2'
'-x, -y, -z'
'-x-1/2, y-1/2, z'
'x, -y-1/2, z-1/2'
'x-1/2, y, -z-1/2'

loop_
_atom_site_label
_atom_site_type_symbol
_atom_site_fract_x
_atom_site_fract_y
_atom_site_fract_z
_atom_site_U_iso_or_equiv
_atom_site_adp_type
_atom_site_occupancy
_atom_site_symmetry_multiplicity
_atom_site_calc_flag
_atom_site_refinement_flags
_atom_site_disorder_assembly
_atom_site_disorder_group
Pu1 Pu -0.15771(4) 0.28064(3) 0.85428(2) 0.01838(12) Uani 1 1 d . . .
P1 P 0.4989(3) 0.4763(2) 0.82806(16) 0.0197(5) Uani 1 1 d . . .
O1 O 0.4450(8) 0.4469(6) 0.7255(4) 0.0230(15) Uani 1 1 d . . .
O2 O 0.5459(7) 0.6043(6) 0.8361(5) 0.0231(15) Uani 1 1 d . . .
O3 O 0.6310(8) 0.3954(6) 0.8637(5) 0.0249(15) Uani 1 1 d . . .
C1 C 0.3312(11) 0.4544(8) 0.9037(6) 0.021(2) Uani 1 1 d . . .
H1A H 0.2495 0.5111 0.8834 0.025 Uiso 1 1 calc R . .
H1B H 0.3598 0.4736 0.9714 0.025 Uiso 1 1 calc R . .
P2 P 0.2501(3) 0.3054(2) 0.90083(17) 0.0222(6) Uani 1 1 d . . .
O4 O 0.2836(9) 0.2504(6) 0.8008(5) 0.0272(17) Uani 1 1 d . . .
O5 O 0.3247(8) 0.2317(6) 0.9801(5) 0.0238(15) Uani 1 1 d . . .
O6 O 0.0761(8) 0.3181(6) 0.9187(5) 0.0308(17) Uani 1 1 d . . .
O7 O -0.3709(8) 0.1446(6) 0.8812(5) 0.0284(16) Uani 1 1 d . . .
H7OA H -0.3982 0.0721 0.8817 0.034 Uiso 1 1 d R . .
H7OB H -0.3874 0.1558 0.9413 0.034 Uiso 1 1 d R . .

loop_
_atom_site_aniso_label
_atom_site_aniso_U_11
_atom_site_aniso_U_22
_atom_site_aniso_U_33
_atom_site_aniso_U_23
_atom_site_aniso_U_13
_atom_site_aniso_U_12
Pu1 0.0204(2) 0.0250(2) 0.00971(18) 0.00029(15) 0.00046(15) 0.00081(16)
P1 0.0237(14) 0.0247(12) 0.0106(11) -0.0003(10) -0.0009(9) -0.0001(11)
O1 0.025(4) 0.034(4) 0.011(3) -0.003(3) 0.002(3) 0.000(3)
O2 0.020(3) 0.022(3) 0.027(4) -0.003(3) 0.001(3) -0.001(3)
O3 0.026(4) 0.028(3) 0.020(3) 0.004(3) 0.004(3) 0.001(3)
C1 0.018(5) 0.031(5) 0.013(4) 0.000(4) -0.003(4) -0.001(4)
P2 0.0244(14) 0.0332(15) 0.0088(11) 0.0020(10) 0.0007(10) -0.0005(11)
O4 0.040(4) 0.038(4) 0.004(3) 0.001(3) -0.006(3) -0.006(3)
O5 0.032(4) 0.029(4) 0.010(3) -0.001(3) -0.004(3) -0.004(3)
O6 0.029(4) 0.033(4) 0.030(4) 0.003(3) 0.004(3) 0.005(3)
O7 0.030(4) 0.032(4) 0.023(3) -0.004(3) 0.007(3) -0.003(3)

loop_
_atom_type_symbol
_atom_type_description
_atom_type_scat_dispersion_real
_atom_type_scat_dispersion_imag
_atom_type_scat_source
C C 0.0033 0.0016 'International Tables Vol C Tables 4.2.6.8 and 6.1.1.4'
H H 0.0000 0.0000 'International Tables Vol C Tables 4.2.6.8 and 6.1.1.4'
O O 0.0106 0.0060 'International Tables Vol C Tables 4.2.6.8 and 6.1.1.4'
P P 0.1023 0.0942 'International Tables Vol C Tables 4.2.6.8 and 6.1.1.4'
Pu Pu -9.4100 4.3056 'International Tables Vol C Tables 4.2.6.8 and 6.1.1.4'

loop_
_geom_angle_atom_site_label_1
_geom_angle_atom_site_label_2
_geom_angle_atom_site_label_3
_geom_angle
_geom_angle_site_symmetry_1
_geom_angle_site_symmetry_3
_geom_angle_publ_flag
O2 Pu1 O4 81.5(2) 6_655 8_557 ?
O2 Pu1 O3 151.2(2) 6_655 1_455 ?
O4 Pu1 O3 87.7(3) 8_557 1_455 ?
O2 Pu1 O6 79.9(2) 6_655 . ?
O4 Pu1 O6 127.9(3) 8_557 . ?
O3 Pu1 O6 126.7(2) 1_455 . ?
O2 Pu1 O5 95.0(2) 6_655 2_457 ?
O4 Pu1 O5 159.0(3) 8_557 2_457 ?
O3 Pu1 O5 85.6(2) 1_455 2_457 ?
O6 Pu1 O5 71.1(3) . 2_457 ?
O2 Pu1 O1 119.9(2) 6_655 8_557 ?
O4 Pu1 O1 76.0(2) 8_557 8_557 ?
O3 Pu1 O1 82.6(2) 1_455 8_557 ?
O6 Pu1 O1 72.4(2) . 8_557 ?
O5 Pu1 O1 122.7(2) 2_457 8_557 ?
O2 Pu1 O7 77.2(2) 6_655 . ?
O4 Pu1 O7 83.0(2) 8_557 . ?
O3 Pu1 O7 75.1(2) 1_455 . ?
O6 Pu1 O7 137.7(2) . . ?
O5 Pu1 O7 76.0(2) 2_457 . ?
O1 Pu1 O7 149.8(2) 8_557 . ?
O2 P1 O1 111.0(4) . . ?
O2 P1 O3 110.3(4) . . ?
O1 P1 O3 113.1(4) . . ?
O2 P1 C1 107.8(4) . . ?
O1 P1 C1 105.3(4) . . ?
O3 P1 C1 109.1(4) . . ?
P1 O1 Pu1 136.3(4) . 8_657 ?
P1 O2 Pu1 169.6(4) . 6_665 ?
P1 O3 Pu1 157.8(4) . 1_655 ?
P1 C1 P2 115.0(5) . . ?
P1 C1 H1A 108.5 . . ?
P2 C1 H1A 108.5 . . ?
P1 C1 H1B 108.5 . . ?
P2 C1 H1B 108.5 . . ?
H1A C1 H1B 107.5 . . ?
O5 P2 O6 110.5(4) . . ?
O5 P2 O4 110.2(4) . . ?
O6 P2 O4 111.5(4) . . ?
O5 P2 C1 109.2(4) . . ?
O6 P2 C1 106.7(4) . . ?
O4 P2 C1 108.6(4) . . ?
P2 O4 Pu1 147.4(4) . 8_657 ?
P2 O5 Pu1 141.2(4) . 2_557 ?
P2 O6 Pu1 143.2(5) . . ?
Pu1 O7 H7OA 145.0 . . ?
Pu1 O7 H7OB 100.4 . . ?
H7OA O7 H7OB 95.1 . . ?

loop_
_geom_bond_atom_site_label_1
_geom_bond_atom_site_label_2
_geom_bond_distance
_geom_bond_site_symmetry_2
_geom_bond_publ_flag
Pu1 O2 2.222(6) 6_655 ?
Pu1 O4 2.224(6) 8_557 ?
Pu1 O3 2.234(7) 1_455 ?
Pu1 O6 2.238(8) . ?
Pu1 O5 2.293(6) 2_457 ?
Pu1 O1 2.347(7) 8_557 ?
Pu1 O7 2.419(7) . ?
P1 O2 1.504(7) . ?
P1 O1 1.524(6) . ?
P1 O3 1.538(7) . ?
P1 C1 1.796(10) . ?
O1 Pu1 2.347(7) 8_657 ?
O2 Pu1 2.222(6) 6_665 ?
O3 Pu1 2.234(7) 1_655 ?
C1 P2 1.819(10) . ?
C1 H1A 0.9900 . ?
C1 H1B 0.9900 . ?
P2 O5 1.515(7) . ?
P2 O6 1.523(8) . ?
P2 O4 1.539(7) . ?
O4 Pu1 2.224(6) 8_657 ?
O5 Pu1 2.293(6) 2_557 ?
O7 H7OA 0.8499 . ?
O7 H7OB 0.8500 . ?
